data_4322207
loop_
_publ_author_name
'Romana Anulewicz-Ostrowska'
'Sergiusz Luli\'nski'
'Janusz Serwatowski'

_publ_contact_author
;
   Sergiusz Lulinski
   Department of Chemistry
   Technical University of Warsaw
   Noakowskiego 3,
   PL-00-664 Warszawa
   Poland
;
_publ_contact_author_email serek@ch.pw.edu.pl
_publ_contact_author_fax '048 22 6282741'
_publ_contact_author_phone '048 22 6607273'
_publ_section_title
;
 Synthesis and Characterization of Dialkylmetal Boryloxides
 [(\m-9-BBN-9-O)MMe2]2, M = Al, Ga, In
;
_journal_name_full 'Inorganic Chemistry'
_journal_page_first 3796
_journal_page_last 3800
_journal_paper_doi 10.1021/ic981454o
_journal_volume 38
_journal_year 1999
_chemical_formula_structural '[(1,5-C8H14)BOGa(CH3)2]2'
_chemical_formula_sum 'C20 H40 B2 Ga2 O2'
_chemical_formula_weight 473.58
_chemical_melting_point 533
_chemical_name_systematic 'bis((m2-cyclooctane-1,5-diyl-borane-oxo)dimethyl-gallium) '
_space_group_IT_number 72
_symmetry_cell_setting orthorhombic
_symmetry_space_group_name_Hall '-I 2 2c'
_symmetry_space_group_name_H-M 'I b a m'
_atom_sites_solution_hydrogens geom
_atom_sites_solution_primary direct
_atom_sites_solution_secondary difmap
_audit_creation_method SHELXL
_cell_angle_alpha 90.00
_cell_angle_beta 90.00
_cell_angle_gamma 90.00
_cell_formula_units_Z 4
_cell_length_a 19.063(4)
_cell_length_b 9.838(2)
_cell_length_c 12.934(3)
_cell_measurement_temperature 293(2)
_cell_volume 2425.7(9)
_computing_structure_refinement 'SHELXL-93 (Sheldrick, 1993)'
_computing_structure_solution 'SHELXS-86 (Sheldrick, 1990)'
_diffrn_ambient_temperature 293(2)
_diffrn_radiation_monochromator graphite
_diffrn_radiation_source 'fine-focus sealed tube'
_diffrn_radiation_type CuK\a
_diffrn_radiation_wavelength 1.54178
_diffrn_reflns_av_R_equivalents 0.2662
_diffrn_reflns_av_sigmaI/netI 0.0163
_diffrn_reflns_limit_h_max 21
_diffrn_reflns_limit_h_min 0
_diffrn_reflns_limit_k_max 12
_diffrn_reflns_limit_k_min 0
_diffrn_reflns_limit_l_max 14
_diffrn_reflns_limit_l_min 0
_diffrn_reflns_number 1274
_diffrn_reflns_theta_max 78.97
_diffrn_reflns_theta_min 4.64
_exptl_absorpt_coefficient_mu 2.786
_exptl_crystal_colour colourless
_exptl_crystal_density_diffrn 1.297
_exptl_crystal_F_000 992
_exptl_crystal_size_max 0.7
_exptl_crystal_size_mid 0.5
_exptl_crystal_size_min 0.3
_refine_diff_density_max 0.642
_refine_diff_density_min -0.491
_refine_diff_density_rms 0.078
_refine_ls_extinction_coef 0.0000(2)
_refine_ls_extinction_expression Fc^*^=kFc[1+0.001xFc^2^\l^3^/sin(2\q)]^-1/4^
_refine_ls_extinction_method SHELXL
_refine_ls_goodness_of_fit_all 1.118
_refine_ls_goodness_of_fit_obs 1.134
_refine_ls_matrix_type full
_refine_ls_number_parameters 79
_refine_ls_number_reflns 1265
_refine_ls_number_restraints 0
_refine_ls_restrained_S_all 1.145
_refine_ls_restrained_S_obs 1.134
_refine_ls_R_factor_all 0.0631
_refine_ls_R_factor_obs 0.0550
_refine_ls_shift/esd_max -1.295
_refine_ls_shift/esd_mean 0.020
_refine_ls_structure_factor_coef Fsqd
_refine_ls_weighting_details 'w=1/[\s^2^(Fo^2^)+(0.1064P)^2^+2.6909P] where P=(Fo^2^+2Fc^2^)/3'
_refine_ls_weighting_scheme calc
_refine_ls_wR_factor_all 0.1830
_refine_ls_wR_factor_obs 0.1659
_reflns_number_observed 1072
_reflns_number_total 1268
_reflns_observed_criterion >2sigma(I)
_cod_data_source_file ic981454o_2.cif
_cod_data_source_block B-O-Ga
_cod_depositor_comments
;
The following automatic conversions were performed:

'_refine_ls_weighting_scheme' value 'calc
w=1/[\s^2^(Fo^2^)+(0.1064P)^2^+2.6909P] where P=(Fo^2^+2Fc^2^)/3' was
changed to 'calc'. New tag '_refine_ls_weighting_details' was
created. The value of the new tag was set to
'w=1/[\s^2^(Fo^2^)+(0.1064P)^2^+2.6909P] where P=(Fo^2^+2Fc^2^)/3'.

Automatic conversion script
Id: cif_fix_values 3143 2015-03-26 13:38:13Z robertas 
;
_cod_database_code 4322207

loop_
_symmetry_equiv_pos_as_xyz
'x, y, z'
'-x, -y, z'
'-x+1/2, y+1/2, -z'
'x+1/2, -y+1/2, -z'
'x+1/2, y+1/2, z+1/2'
'-x+1/2, -y+1/2, z+1/2'
'-x+1, y+1, -z+1/2'
'x+1, -y+1, -z+1/2'
'-x, -y, -z'
'x, y, -z'
'x-1/2, -y-1/2, z'
'-x-1/2, y-1/2, z'
'-x+1/2, -y+1/2, -z+1/2'
'x+1/2, y+1/2, -z+1/2'
'x, -y, z+1/2'
'-x, y, z+1/2'

loop_
_atom_site_aniso_label
_atom_site_aniso_U_11
_atom_site_aniso_U_22
_atom_site_aniso_U_33
_atom_site_aniso_U_23
_atom_site_aniso_U_13
_atom_site_aniso_U_12
Ga 0.0623(5) 0.0587(5) 0.0667(6) 0.000 0.000 -0.0058(2)
O 0.063(2) 0.054(2) 0.080(3) 0.000 0.000 0.0014(14)
B 0.061(3) 0.064(3) 0.060(3) 0.000 0.000 0.000(2)
C1 0.087(4) 0.061(3) 0.079(4) 0.000 0.000 0.002(3)
C2 0.148(6) 0.088(4) 0.114(5) -0.037(3) 0.016(5) -0.007(3)
C3 0.150(6) 0.115(4) 0.091(4) -0.022(3) 0.030(4) 0.021(5)
C4 0.100(4) 0.125(4) 0.096(4) -0.014(3) 0.034(3) 0.005(3)
C5 0.065(3) 0.073(3) 0.081(4) 0.000 0.000 0.006(3)
C6 0.105(4) 0.093(3) 0.082(3) -0.011(3) -0.009(3) -0.013(3)

loop_
_atom_site_label
_atom_site_type_symbol
_atom_site_fract_x
_atom_site_fract_y
_atom_site_fract_z
_atom_site_U_iso_or_equiv
_atom_site_thermal_displace_type
_atom_site_occupancy
_atom_site_calc_flag
_atom_site_refinement_flags
_atom_site_disorder_group
Ga Ga 0.05790(3) 0.10449(6) 0.0000 0.0625(4) Uani 1 d S .
O O -0.0450(2) 0.0928(3) 0.0000 0.0656(10) Uani 1 d S .
B B -0.0937(3) 0.1933(6) 0.0000 0.0617(12) Uani 1 d S .
C1 C -0.0765(4) 0.3477(6) 0.0000 0.0758(14) Uani 1 d S .
H11 H -0.0255(4) 0.3599(6) 0.0000 0.147(19) Uiso 2.00 calc SPR .
C2 C -0.1067(5) 0.4039(6) 0.1014(6) 0.117(2) Uani 1 d . .
H21 H -0.0775(5) 0.3725(6) 0.1580(6) 0.567(187) Uiso 1 calc R .
H22 H -0.1035(5) 0.5023(6) 0.0996(6) 0.126(21) Uiso 1 calc R .
C3 C -0.1823(5) 0.3650(7) 0.1245(6) 0.119(2) Uani 1 d . .
H31 H -0.1911(5) 0.3814(7) 0.1974(6) 0.151(28) Uiso 1 calc R .
H32 H -0.2128(5) 0.4252(7) 0.0857(6) 0.185(37) Uiso 1 calc R .
C4 C -0.2025(3) 0.2235(7) 0.1010(5) 0.107(2) Uani 1 d . .
H41 H -0.2533(3) 0.2187(7) 0.0988(5) 0.185(34) Uiso 1 calc R .
H42 H -0.1870(3) 0.1662(7) 0.1576(5) 0.196(37) Uiso 1 calc R .
C5 C -0.1739(3) 0.1640(6) 0.0000 0.0729(14) Uani 1 d S .
H51 H -0.1813(3) 0.0655(6) 0.0000 0.143(17) Uiso 2.00 calc SPR .
C6 C 0.0888(3) 0.1606(6) 0.1358(4) 0.0933(14) Uani 1 d . .
H61 H 0.0624(3) 0.1127(6) 0.1875(4) 0.223(67) Uiso 1 calc R .
H62 H 0.0815(3) 0.2566(6) 0.1437(4) 0.147(26) Uiso 1 calc R .
H63 H 0.1378(3) 0.1403(6) 0.1437(4) 0.254(54) Uiso 1 calc R .

loop_
_atom_type_symbol
_atom_type_description
_atom_type_scat_dispersion_real
_atom_type_scat_dispersion_imag
_atom_type_scat_source
C C 0.0181 0.0091 'International Tables Vol C Tables 4.2.6.8 and 6.1.1.4'
H H 0.0000 0.0000 'International Tables Vol C Tables 4.2.6.8 and 6.1.1.4'
B B 0.0090 0.0039 'International Tables Vol C Tables 4.2.6.8 and 6.1.1.4'
O O 0.0492 0.0322 'International Tables Vol C Tables 4.2.6.8 and 6.1.1.4'
Ga Ga -1.2846 0.7763 'International Tables Vol C Tables 4.2.6.8 and 6.1.1.4'

loop_
_geom_angle_atom_site_label_1
_geom_angle_atom_site_label_2
_geom_angle_atom_site_label_3
_geom_angle
_geom_angle_site_symmetry_1
_geom_angle_site_symmetry_3
_geom_angle_publ_flag
C6 Ga C6 130.7(4) . 10 ?
C6 Ga O 108.7(2) . 9 ?
C6 Ga O 108.7(2) 10 9 ?
C6 Ga O 108.7(2) . . ?
C6 Ga O 108.7(2) 10 . ?
O Ga O 79.4(2) 9 . ?
C6 Ga Ga 114.7(2) . 9 ?
C6 Ga Ga 114.7(2) 10 9 ?
O Ga Ga 39.82(12) 9 9 ?
O Ga Ga 39.60(10) . 9 ?
B O Ga 129.6(4) . 9 ?
B O Ga 129.8(3) . . ?
Ga O Ga 100.6(2) 9 . ?
O B C5 122.5(5) . . ?
O B C1 124.6(5) . . ?
C5 B C1 112.9(5) . . ?
C2 C1 C2 117.4(8) 10 . ?
C2 C1 B 105.8(4) 10 . ?
C2 C1 B 105.8(4) . . ?
C3 C2 C1 115.7(6) . . ?
C4 C3 C2 116.4(5) . . ?
C3 C4 C5 116.3(6) . . ?
C4 C5 C4 117.0(7) . 10 ?
C4 C5 B 106.2(4) . . ?
C4 C5 B 106.2(4) 10 . ?

loop_
_geom_bond_atom_site_label_1
_geom_bond_atom_site_label_2
_geom_bond_distance
_geom_bond_site_symmetry_2
_geom_bond_publ_flag
Ga C6 1.933(5) . ?
Ga C6 1.933(5) 10 ?
Ga O 1.956(3) 9 ?
Ga O 1.965(4) . ?
Ga Ga 3.0166(13) 9 ?
O B 1.356(7) . ?
O Ga 1.956(3) 9 ?
B C5 1.555(8) . ?
B C1 1.554(9) . ?
C1 C2 1.535(7) 10 ?
C1 C2 1.535(7) . ?
C2 C3 1.521(11) . ?
C3 C4 1.476(9) . ?
C4 C5 1.532(6) . ?
C5 C4 1.532(6) 10 ?

loop_
_geom_torsion_atom_site_label_1
_geom_torsion_atom_site_label_2
_geom_torsion_atom_site_label_3
_geom_torsion_atom_site_label_4
_geom_torsion
_geom_torsion_site_symmetry_1
_geom_torsion_site_symmetry_2
_geom_torsion_site_symmetry_3
_geom_torsion_site_symmetry_4
_geom_torsion_publ_flag
C6 Ga O B 73.6(2) . . . . ?
C6 Ga O B -73.6(2) 10 . . . ?
O Ga O B 180.0 9 . . . ?
Ga Ga O B 180.0 9 . . . ?
C6 Ga O Ga -106.4(2) . . . 9 ?
C6 Ga O Ga 106.4(2) 10 . . 9 ?
O Ga O Ga 0.0 9 . . 9 ?
Ga Ga O Ga 0.0 9 . . 9 ?
Ga O B C5 0.0 9 . . . ?
Ga O B C5 180.0 . . . . ?
Ga O B C1 180.0 9 . . . ?
Ga O B C1 0.0 . . . . ?
O B C1 C2 117.4(5) . . . 10 ?
C5 B C1 C2 -62.6(5) . . . 10 ?
O B C1 C2 -117.4(5) . . . . ?
C5 B C1 C2 62.6(5) . . . . ?
C2 C1 C2 C3 68.3(9) 10 . . . ?
B C1 C2 C3 -49.4(8) . . . . ?
C1 C2 C3 C4 40.9(10) . . . . ?
C2 C3 C4 C5 -41.0(10) . . . . ?
C3 C4 C5 C4 -68.5(9) . . . 10 ?
C3 C4 C5 B 49.8(8) . . . . ?
O B C5 C4 117.4(4) . . . . ?
C1 B C5 C4 -62.6(4) . . . . ?
O B C5 C4 -117.4(4) . . . 10 ?
C1 B C5 C4 62.6(4) . . . 10 ?
